data_1520200
loop_
_publ_author_name
'Ruiz-Fuertes, J.'
'Friedrich, A.'
'Gomis, O.'
'Errandonea, D.'
'Morgenroth, W.'
'Sans, J. A.'
'Santamar\'ia-P\'erez, D.'

_publ_section_title
;
 High-pressure structural phase transition in MnWO4
;
_journal_name_full 'Physical Review B'
_journal_page_first 104109
_journal_volume 91
_journal_year 2015
_chemical_formula_moiety 'Mn O4 W'
_chemical_formula_sum 'Mn O4 W'
_chemical_formula_weight 302.79
_chemical_name_systematic
;
manganese tungstate
;
_space_group_crystal_system monoclinic
_space_group_IT_number 13
_space_group_name_Hall '-P 2yc'
_space_group_name_H-M_alt 'P 1 2/c 1'
_symmetry_space_group_name_Hall '-P 2yc'
_symmetry_space_group_name_H-M 'P 1 2/c 1'
_atom_sites_solution_hydrogens .
_audit_creation_method SHELXL-2014
_cell_angle_alpha 90
_cell_angle_beta 91.124(7)
_cell_angle_gamma 90
_cell_formula_units_Z 2
_cell_length_a 4.7983(5)
_cell_length_b 5.708(6)
_cell_length_c 4.9747(5)
_cell_measurement_temperature 293(2)
_cell_volume 136.22(14)
_computing_structure_refinement 'SHELXL-2014 (Sheldrick, 2014)'
_diffrn_ambient_pressure 2400
_diffrn_ambient_temperature 293(2)
_diffrn_measured_fraction_theta_full 0.370
_diffrn_measured_fraction_theta_max 0.233
_diffrn_radiation_wavelength 0.28982
_diffrn_reflns_av_R_equivalents 0.0412
_diffrn_reflns_av_unetI/netI 0.0532
_diffrn_reflns_laue_measured_fraction_max 0.233
_diffrn_reflns_limit_h_max 8
_diffrn_reflns_limit_h_min -7
_diffrn_reflns_limit_k_max 3
_diffrn_reflns_limit_k_min -4
_diffrn_reflns_limit_l_max 9
_diffrn_reflns_limit_l_min -8
_diffrn_reflns_number 817
_diffrn_reflns_point_group_measured_fraction_max 0.233
_diffrn_reflns_theta_full 10.014
_diffrn_reflns_theta_max 17.774
_diffrn_reflns_theta_min 3.340
_exptl_absorpt_coefficient_mu 4.355
_exptl_absorpt_correction_type empirical
_exptl_crystal_density_diffrn 7.381
_exptl_crystal_F_000 262
_refine_diff_density_max 1.942
_refine_diff_density_min -2.701
_refine_diff_density_rms 0.457
_refine_ls_extinction_coef 0.42(3)
_refine_ls_extinction_expression Fc^*^=kFc[1+0.001xFc^2^\l^3^/sin(2\q)]^-1/4^
_refine_ls_extinction_method SHELXL
_refine_ls_goodness_of_fit_ref 1.109
_refine_ls_hydrogen_treatment undef
_refine_ls_matrix_type full
_refine_ls_number_parameters 20
_refine_ls_number_reflns 311
_refine_ls_number_restraints 0
_refine_ls_restrained_S_all 1.109
_refine_ls_R_factor_all 0.0290
_refine_ls_R_factor_gt 0.0276
_refine_ls_shift/su_max 0.000
_refine_ls_shift/su_mean 0.000
_refine_ls_structure_factor_coef Fsqd
_refine_ls_weighting_details 'w=1/[\s^2^(Fo^2^)+(0.0220P)^2^] where P=(Fo^2^+2Fc^2^)/3'
_refine_ls_weighting_scheme calc
_refine_ls_wR_factor_gt 0.0604
_refine_ls_wR_factor_ref 0.0608
_reflns_Friedel_coverage 0.000
_reflns_friedel_fraction_full .
_reflns_friedel_fraction_max .
_reflns_number_gt 303
_reflns_number_total 311
_reflns_threshold_expression 'I > 2\s(I)'
_cod_data_source_file Phys-Rev-B-104109-1.cif
_cod_data_source_block 2.4GPa
_cod_original_cell_volume 136.23(13)
_cod_database_code 1520200
_shelx_space_group_comment
;
The symmetry employed for this shelxl refinement is uniquely defined
by the following loop, which should always be used as a source of
symmetry information in preference to the above space-group names.
They are only intended as comments.
;

loop_
_space_group_symop_operation_xyz
'x, y, z'
'-x, y, -z+1/2'
'-x, -y, -z'
'x, -y, z-1/2'

loop_
_atom_site_label
_atom_site_type_symbol
_atom_site_fract_x
_atom_site_fract_y
_atom_site_fract_z
_atom_site_U_iso_or_equiv
_atom_site_adp_type
_atom_site_occupancy
_atom_site_site_symmetry_order
_atom_site_calc_flag
_atom_site_refinement_flags_posn
_atom_site_refinement_flags_adp
_atom_site_refinement_flags_occupancy
_atom_site_disorder_assembly
_atom_site_disorder_group
Mn1 Mn 0.5000 0.6846(6) 0.2500 0.0078(16) Uani 1 2 d S T P . .
W1 W 0.0000 0.18116(16) 0.2500 0.0070(5) Uani 1 2 d S T P . .
O1 O 0.2124(9) 0.100(2) 0.9432(8) 0.0066(7) Uiso 1 1 d . . . . .
O2 O 0.2498(11) 0.378(3) 0.3937(9) 0.0090(8) Uiso 1 1 d . . . . .

loop_
_atom_site_aniso_label
_atom_site_aniso_U_11
_atom_site_aniso_U_22
_atom_site_aniso_U_33
_atom_site_aniso_U_23
_atom_site_aniso_U_13
_atom_site_aniso_U_12
Mn1 0.0070(5) 0.010(5) 0.0066(5) 0.000 0.0003(3) 0.000
W1 0.00632(17) 0.0095(13) 0.00519(18) 0.000 -0.00012(8) 0.000

loop_
_atom_type_symbol
_atom_type_description
_atom_type_scat_dispersion_real
_atom_type_scat_dispersion_imag
_atom_type_scat_source
O O -0.0010 0.0008 'International Tables Vol C Tables 4.2.6.8 and 6.1.1.4'
Mn Mn 0.0917 0.1290 'International Tables Vol C Tables 4.2.6.8 and 6.1.1.4'
W W -0.9949 1.4989 'International Tables Vol C Tables 4.2.6.8 and 6.1.1.4'

loop_
_geom_angle_atom_site_label_1
_geom_angle_atom_site_label_2
_geom_angle_atom_site_label_3
_geom_angle
_geom_angle_site_symmetry_1
_geom_angle_site_symmetry_3
O1 Mn1 O1 108.2(6) 3_666 4_565
O1 Mn1 O2 94.6(3) 3_666 4_565
O1 Mn1 O2 96.5(3) 4_565 4_565
O1 Mn1 O2 96.5(3) 3_666 3_666
O1 Mn1 O2 94.6(3) 4_565 3_666
O2 Mn1 O2 161.0(8) 4_565 3_666
O1 Mn1 O2 164.5(4) 3_666 .
O1 Mn1 O2 87.2(4) 4_565 .
O2 Mn1 O2 80.8(3) 4_565 .
O2 Mn1 O2 84.4(3) 3_666 .
O1 Mn1 O2 87.2(4) 3_666 2_655
O1 Mn1 O2 164.5(4) 4_565 2_655
O2 Mn1 O2 84.4(3) 4_565 2_655
O2 Mn1 O2 80.8(3) 3_666 2_655
O2 Mn1 O2 77.6(5) . 2_655
O2 W1 O2 101.9(8) 2 .
O2 W1 O1 101.4(3) 2 1_554
O2 W1 O1 96.2(3) . 1_554
O2 W1 O1 96.2(3) 2 2_556
O2 W1 O1 101.4(3) . 2_556
O1 W1 O1 152.0(8) 1_554 2_556
O2 W1 O1 88.9(5) 2 3_556
O2 W1 O1 166.4(4) . 3_556
O1 W1 O1 73.4(3) 1_554 3_556
O1 W1 O1 85.4(3) 2_556 3_556
O2 W1 O1 166.4(4) 2 4
O2 W1 O1 88.9(5) . 4
O1 W1 O1 85.4(3) 1_554 4
O1 W1 O1 73.4(3) 2_556 4
O1 W1 O1 81.6(5) 3_556 4
O2 W1 W1 96.0(3) 2 3
O2 W1 W1 134.5(2) . 3
O1 W1 W1 38.9(3) 1_554 3
O1 W1 W1 117.9(3) 2_556 3
O1 W1 W1 34.42(12) 3_556 3
O1 W1 W1 81.8(2) 4 3
O2 W1 W1 134.5(2) 2 3_556
O2 W1 W1 96.0(3) . 3_556
O1 W1 W1 117.9(3) 1_554 3_556
O1 W1 W1 38.9(3) 2_556 3_556
O1 W1 W1 81.8(2) 3_556 3_556
O1 W1 W1 34.42(12) 4 3_556
W1 W1 W1 100.51(7) 3 3_556
W1 O1 Mn1 126.3(6) 1_556 3_666
W1 O1 W1 106.6(3) 1_556 3_556
Mn1 O1 W1 123.4(2) 3_666 3_556
W1 O2 Mn1 125.9(7) . 3_666
W1 O2 Mn1 136.3(3) . .
Mn1 O2 Mn1 95.6(3) 3_666 .

loop_
_geom_bond_atom_site_label_1
_geom_bond_atom_site_label_2
_geom_bond_distance
_geom_bond_site_symmetry_2
Mn1 O1 2.095(9) 3_666
Mn1 O1 2.095(9) 4_565
Mn1 O2 2.151(5) 4_565
Mn1 O2 2.151(5) 3_666
Mn1 O2 2.248(12) .
Mn1 O2 2.248(12) 2_655
W1 O2 1.781(10) 2
W1 O2 1.782(10) .
W1 O1 1.909(5) 1_554
W1 O1 1.909(5) 2_556
W1 O1 2.122(11) 3_556
W1 O1 2.122(11) 4
W1 W1 3.2349(18) 3
W1 W1 3.2349(18) 3_556
O1 W1 1.909(5) 1_556
O1 Mn1 2.095(9) 3_666
O1 W1 2.122(11) 3_556
O2 Mn1 2.151(5) 3_666
